data_4116667
loop_
_publ_author_name
'Lutz Fitjer'
'Christoph Steeneck'
'Said Gaini-Rahimi'
'Ulrike Schr\"oder'
'Karl Justus'
'Peter Puder'
'Martin Dittmer'
'Carla Hassler'
'J\"org Weiser'
'Mathias Noltemeyer'
'Markus Teichert'

_publ_section_title
;
 A New Rotane Family: Synthesis, Structure, Conformation, and Dynamics of
 [3.4]-, [4.4]-, [5.4]-, and [6.4]Rotane1
;
_journal_name_full 'Journal of the American Chemical Society'
_journal_page_first 317
_journal_page_last 328
_journal_paper_doi 10.1021/ja973118x
_journal_volume 120
_journal_year 1998
_chemical_formula_sum 'C24 H36'
_chemical_formula_weight 324.53
_chemical_name_systematic
;
 ?
;
_space_group_IT_number 2
_symmetry_cell_setting triclinic
_symmetry_space_group_name_Hall '-P 1'
_symmetry_space_group_name_H-M 'P -1'
_atom_sites_solution_hydrogens geom
_atom_sites_solution_primary direct
_atom_sites_solution_secondary difmap
_audit_creation_method SHELXL-97
_cell_angle_alpha 69.08(1)
_cell_angle_beta 74.08(1)
_cell_angle_gamma 76.60(1)
_cell_formula_units_Z 1
_cell_length_a 7.666(2)
_cell_length_b 7.983(1)
_cell_length_c 8.208(2)
_cell_measurement_reflns_used 8192
_cell_measurement_temperature 133(2)
_cell_measurement_theta_max 29.81
_cell_measurement_theta_min 2.72
_cell_volume 446.17(17)
_computing_cell_refinement 'Siemens SAINT (V. 4.050, Siemens 1996)'
_computing_data_collection 'Siemens SMART (V. 4.050, Siemens 1996)'
_computing_data_reduction 'Siemens SAINT (V. 4.050, Siemens 1996)'
_computing_molecular_graphics 'Siemens SHELXTL (V. 5.06)'
_computing_publication_material 'SHELXL-97 (Sheldrick, 1997)'
_computing_structure_refinement 'SHELXL-97 (Sheldrick, 1997)'
_computing_structure_solution 'SHELXS-97 (Sheldrick, 1990)'
_diffrn_ambient_temperature 133(2)
_diffrn_detector_area_resol_mean '8.192 pixels/mm'
_diffrn_measurement_device_type
;
 Stoe-Siemens-Huber four circle diffractometer
;
_diffrn_measurement_method 'phi and omega scan'
_diffrn_radiation_monochromator graphite
_diffrn_radiation_source 'fine-focus sealed tube'
_diffrn_radiation_type MoK\a
_diffrn_radiation_wavelength 0.71073
_diffrn_reflns_av_R_equivalents 0.0231
_diffrn_reflns_av_sigmaI/netI 0.0250
_diffrn_reflns_limit_h_max 10
_diffrn_reflns_limit_h_min -9
_diffrn_reflns_limit_k_max 11
_diffrn_reflns_limit_k_min -9
_diffrn_reflns_limit_l_max 11
_diffrn_reflns_limit_l_min 0
_diffrn_reflns_number 5947
_diffrn_reflns_theta_max 29.81
_diffrn_reflns_theta_min 2.72
_exptl_absorpt_coefficient_mu 0.067
_exptl_absorpt_correction_T_max 0.9867
_exptl_absorpt_correction_T_min 0.9610
_exptl_absorpt_correction_type semiempirical
_exptl_crystal_colour colourless
_exptl_crystal_density_diffrn 1.208
_exptl_crystal_description plates
_exptl_crystal_F_000 180
_exptl_crystal_size_max 0.60
_exptl_crystal_size_mid 0.50
_exptl_crystal_size_min 0.20
_refine_diff_density_max 0.321
_refine_diff_density_min -0.215
_refine_diff_density_rms 0.044
_refine_ls_extinction_coef 0.073(15)
_refine_ls_extinction_expression Fc^*^=kFc[1+0.001xFc^2^\l^3^/sin(2\q)]^-1/4^
_refine_ls_extinction_method SHELXL
_refine_ls_goodness_of_fit_ref 1.047
_refine_ls_hydrogen_treatment mixed
_refine_ls_matrix_type full
_refine_ls_number_parameters 183
_refine_ls_number_reflns 2320
_refine_ls_number_restraints 54
_refine_ls_restrained_S_all 1.036
_refine_ls_R_factor_all 0.0476
_refine_ls_R_factor_gt 0.0409
_refine_ls_shift/su_max 0.000
_refine_ls_shift/su_mean 0.000
_refine_ls_structure_factor_coef Fsqd
_refine_ls_weighting_details 'w=1/[\s^2^(Fo^2^)+(0.0617P)^2^+0.1330P] where P=(Fo^2^+2Fc^2^)/3'
_refine_ls_weighting_scheme calc
_refine_ls_wR_factor_gt 0.1098
_refine_ls_wR_factor_ref 0.1149
_reflns_number_gt 2006
_reflns_number_total 2320
_reflns_threshold_expression >2sigma(I)
_cod_data_source_file ja973118x_4.cif
_cod_data_source_block 8
_cod_depositor_comments
;
The following automatic conversions were performed:

'_refine_ls_weighting_scheme' value 'calc
w=1/[\s^2^(Fo^2^)+(0.0617P)^2^+0.1330P] where P=(Fo^2^+2Fc^2^)/3' was
changed to 'calc'. New tag '_refine_ls_weighting_details' was
created. The value of the new tag was set to
'w=1/[\s^2^(Fo^2^)+(0.0617P)^2^+0.1330P] where P=(Fo^2^+2Fc^2^)/3'.

Automatic conversion script
Id: cif_fix_values 3143 2015-03-26 13:38:13Z robertas 
;
_cod_database_code 4116667

loop_
_symmetry_equiv_pos_as_xyz
'x, y, z'
'-x, -y, -z'

loop_
_atom_site_label
_atom_site_type_symbol
_atom_site_fract_x
_atom_site_fract_y
_atom_site_fract_z
_atom_site_U_iso_or_equiv
_atom_site_adp_type
_atom_site_occupancy
_atom_site_calc_flag
_atom_site_refinement_flags
C1 C 0.41195(12) 0.15045(12) 0.36266(12) 0.0134(2) Uani 1 d .
C2 C 0.36874(14) 0.34967(13) 0.23791(13) 0.0186(2) Uani 1 d D
H2A H 0.4764(16) 0.3991(18) 0.1511(16) 0.023(3) Uiso 1 d D
H2B H 0.3026(16) 0.4407(17) 0.3021(16) 0.018(3) Uiso 1 d D
C3 C 0.24307(15) 0.28886(15) 0.15826(14) 0.0236(2) Uani 1 d D
H3A H 0.289(2) 0.305(2) 0.0289(18) 0.040(4) Uiso 1 d D
H3B H 0.1132(17) 0.345(2) 0.179(2) 0.037(4) Uiso 1 d D
C4 C 0.28087(13) 0.09282(14) 0.28094(13) 0.0179(2) Uani 1 d D
H4A H 0.3418(16) 0.0021(17) 0.2166(16) 0.017(3) Uiso 1 d D
H4B H 0.1690(16) 0.0479(18) 0.3674(16) 0.021(3) Uiso 1 d D
C5 C 0.34413(12) 0.13001(12) 0.56323(12) 0.0134(2) Uani 1 d .
C6 C 0.13913(13) 0.21983(14) 0.60930(13) 0.0183(2) Uani 1 d D
H6A H 0.0764(17) 0.2641(17) 0.5070(14) 0.019(3) Uiso 1 d D
H6B H 0.0626(17) 0.1397(17) 0.7136(15) 0.020(3) Uiso 1 d D
C7 C 0.20008(14) 0.36721(14) 0.65254(15) 0.0223(2) Uani 1 d D
H7A H 0.174(2) 0.4898(18) 0.5692(17) 0.038(4) Uiso 1 d D
H7B H 0.145(2) 0.374(2) 0.7766(16) 0.034(4) Uiso 1 d D
C8 C 0.40141(13) 0.27581(13) 0.61857(13) 0.0176(2) Uani 1 d D
H8A H 0.4863(17) 0.3538(16) 0.5226(14) 0.019(3) Uiso 1 d D
H8B H 0.4530(18) 0.2263(17) 0.7287(14) 0.023(3) Uiso 1 d D
C9 C 0.38499(12) -0.06719(12) 0.68407(11) 0.0136(2) Uani 1 d .
C10 C 0.24330(13) -0.19118(14) 0.70487(13) 0.0187(2) Uani 1 d D
H10A H 0.1497(17) -0.1358(17) 0.6290(18) 0.025(3) Uiso 1 d D
H10B H 0.2995(17) -0.3124(15) 0.6890(17) 0.018(3) Uiso 1 d D
C11 C 0.16896(15) -0.20107(16) 0.90206(14) 0.0246(2) Uani 1 d D
H11A H 0.0386(18) -0.1419(19) 0.928(2) 0.035(4) Uiso 1 d D
H11B H 0.177(2) -0.3254(18) 0.991(2) 0.044(5) Uiso 1 d D
C12 C 0.31298(14) -0.08803(14) 0.88783(13) 0.0194(2) Uani 1 d D
H12A H 0.2634(17) 0.0298(15) 0.9123(17) 0.019(3) Uiso 1 d D
H12B H 0.4083(16) -0.1538(16) 0.9602(17) 0.020(3) Uiso 1 d D

loop_
_atom_site_aniso_label
_atom_site_aniso_U_11
_atom_site_aniso_U_22
_atom_site_aniso_U_33
_atom_site_aniso_U_23
_atom_site_aniso_U_13
_atom_site_aniso_U_12
C1 0.0144(4) 0.0117(4) 0.0141(4) -0.0031(3) -0.0036(3) -0.0024(3)
C2 0.0217(5) 0.0144(5) 0.0177(4) -0.0023(3) -0.0059(4) -0.0011(4)
C3 0.0265(5) 0.0218(5) 0.0229(5) -0.0040(4) -0.0127(4) -0.0002(4)
C4 0.0178(4) 0.0182(5) 0.0203(4) -0.0066(4) -0.0080(3) -0.0017(3)
C5 0.0126(4) 0.0128(4) 0.0153(4) -0.0053(3) -0.0024(3) -0.0022(3)
C6 0.0149(4) 0.0175(5) 0.0215(5) -0.0077(4) -0.0027(3) 0.0006(3)
C7 0.0227(5) 0.0190(5) 0.0265(5) -0.0120(4) -0.0051(4) 0.0022(4)
C8 0.0195(5) 0.0145(4) 0.0210(5) -0.0082(4) -0.0044(4) -0.0020(3)
C9 0.0142(4) 0.0134(4) 0.0134(4) -0.0044(3) -0.0019(3) -0.0034(3)
C10 0.0169(4) 0.0176(5) 0.0210(5) -0.0046(4) -0.0010(3) -0.0071(3)
C11 0.0235(5) 0.0238(5) 0.0214(5) -0.0037(4) 0.0036(4) -0.0093(4)
C12 0.0205(5) 0.0206(5) 0.0144(4) -0.0046(4) -0.0005(3) -0.0033(4)

loop_
_atom_type_symbol
_atom_type_description
_atom_type_scat_dispersion_real
_atom_type_scat_dispersion_imag
_atom_type_scat_source
C C 0.0033 0.0016 'International Tables Vol C Tables 4.2.6.8 and 6.1.1.4'
H H 0.0000 0.0000 'International Tables Vol C Tables 4.2.6.8 and 6.1.1.4'

loop_
_geom_angle_atom_site_label_1
_geom_angle_atom_site_label_2
_geom_angle_atom_site_label_3
_geom_angle
_geom_angle_site_symmetry_1
_geom_angle_site_symmetry_3
C5 C1 C9 112.73(7) . 2_656
C5 C1 C2 113.35(7) . .
C9 C1 C2 112.60(7) 2_656 .
C5 C1 C4 114.37(8) . .
C9 C1 C4 113.54(7) 2_656 .
C2 C1 C4 88.06(7) . .
C3 C2 C1 90.83(7) . .
C3 C2 H2A 114.5(8) . .
C1 C2 H2A 114.5(8) . .
C3 C2 H2B 113.6(7) . .
C1 C2 H2B 115.0(7) . .
H2A C2 H2B 107.9(10) . .
C4 C3 C2 90.28(7) . .
C4 C3 H3A 114.5(10) . .
C2 C3 H3A 113.0(9) . .
C4 C3 H3B 114.2(9) . .
C2 C3 H3B 115.1(9) . .
H3A C3 H3B 109.0(12) . .
C3 C4 C1 90.82(7) . .
C3 C4 H4A 114.6(7) . .
C1 C4 H4A 114.7(7) . .
C3 C4 H4B 113.3(8) . .
C1 C4 H4B 114.7(8) . .
H4A C4 H4B 108.1(10) . .
C1 C5 C9 112.72(7) . .
C1 C5 C6 112.56(7) . .
C9 C5 C6 113.65(7) . .
C1 C5 C8 113.36(8) . .
C9 C5 C8 114.39(7) . .
C6 C5 C8 87.95(7) . .
C7 C6 C5 90.90(7) . .
C7 C6 H6A 115.6(7) . .
C5 C6 H6A 113.6(7) . .
C7 C6 H6B 113.9(7) . .
C5 C6 H6B 113.5(7) . .
H6A C6 H6B 108.6(10) . .
C6 C7 C8 90.25(7) . .
C6 C7 H7A 113.1(9) . .
C8 C7 H7A 115.0(9) . .
C6 C7 H7B 114.4(9) . .
C8 C7 H7B 116.4(9) . .
H7A C7 H7B 107.3(11) . .
C7 C8 C5 90.74(7) . .
C7 C8 H8A 114.8(7) . .
C5 C8 H8A 114.6(7) . .
C7 C8 H8B 112.7(8) . .
C5 C8 H8B 114.8(8) . .
H8A C8 H8B 108.5(10) . .
C5 C9 C1 112.36(7) . 2_656
C5 C9 C10 113.94(7) . .
C1 C9 C10 114.50(8) 2_656 .
C5 C9 C12 112.58(7) . .
C1 C9 C12 113.49(7) 2_656 .
C10 C9 C12 87.84(7) . .
C11 C10 C9 90.91(7) . .
C11 C10 H10A 114.0(8) . .
C9 C10 H10A 116.0(8) . .
C11 C10 H10B 113.0(7) . .
C9 C10 H10B 114.7(7) . .
H10A C10 H10B 107.7(10) . .
C12 C11 C10 90.10(7) . .
C12 C11 H11A 114.8(9) . .
C10 C11 H11A 113.7(9) . .
C12 C11 H11B 115.5(10) . .
C10 C11 H11B 115.7(10) . .
H11A C11 H11B 106.7(12) . .
C11 C12 C9 91.02(7) . .
C11 C12 H12A 115.7(7) . .
C9 C12 H12A 113.6(7) . .
C11 C12 H12B 115.1(8) . .
C9 C12 H12B 113.0(8) . .
H12A C12 H12B 107.9(10) . .

loop_
_geom_bond_atom_site_label_1
_geom_bond_atom_site_label_2
_geom_bond_distance
_geom_bond_site_symmetry_2
C1 C5 1.5443(13) .
C1 C9 1.5450(13) 2_656
C1 C2 1.5705(13) .
C1 C4 1.5735(13) .
C2 C3 1.5428(14) .
C2 H2A 0.986(11) .
C2 H2B 1.010(11) .
C3 C4 1.5400(14) .
C3 H3A 0.993(13) .
C3 H3B 0.988(12) .
C4 H4A 1.002(10) .
C4 H4B 0.997(11) .
C5 C9 1.5450(13) .
C5 C6 1.5723(13) .
C5 C8 1.5742(13) .
C6 C7 1.5402(14) .
C6 H6A 0.996(10) .
C6 H6B 0.997(11) .
C7 C8 1.5426(14) .
C7 H7A 0.986(12) .
C7 H7B 1.004(12) .
C8 H8A 0.994(11) .
C8 H8B 0.999(11) .
C9 C1 1.5450(13) 2_656
C9 C10 1.5699(13) .
C9 C12 1.5706(13) .
C10 C11 1.5409(15) .
C10 H10A 1.000(11) .
C10 H10B 1.003(11) .
C11 C12 1.5371(15) .
C11 H11A 1.002(12) .
C11 H11B 0.999(13) .
C12 H12A 0.999(11) .
C12 H12B 1.000(11) .

loop_
_geom_torsion_atom_site_label_1
_geom_torsion_atom_site_label_2
_geom_torsion_atom_site_label_3
_geom_torsion_atom_site_label_4
_geom_torsion
_geom_torsion_site_symmetry_1
_geom_torsion_site_symmetry_4
C5 C1 C2 C3 -116.52(8) . .
C9 C1 C2 C3 114.03(8) 2_656 .
C4 C1 C2 C3 -0.73(7) . .
C1 C2 C3 C4 0.74(7) . .
C2 C3 C4 C1 -0.74(7) . .
C5 C1 C4 C3 115.56(8) . .
C9 C1 C4 C3 -113.14(8) 2_656 .
C2 C1 C4 C3 0.73(7) . .
C9 C1 C5 C9 -51.49(11) 2_656 .
C2 C1 C5 C9 179.12(7) . .
C4 C1 C5 C9 80.19(9) . .
C9 C1 C5 C6 178.35(7) 2_656 .
C2 C1 C5 C6 48.96(10) . .
C4 C1 C5 C6 -49.96(10) . .
C9 C1 C5 C8 80.47(9) 2_656 .
C2 C1 C5 C8 -48.92(10) . .
C4 C1 C5 C8 -147.85(8) . .
C1 C5 C6 C7 -111.55(8) . .
C9 C5 C6 C7 118.77(8) . .
C8 C5 C6 C7 2.95(7) . .
C5 C6 C7 C8 -3.01(7) . .
C6 C7 C8 C5 3.01(7) . .
C1 C5 C8 C7 110.80(8) . .
C9 C5 C8 C7 -118.06(8) . .
C6 C5 C8 C7 -2.95(7) . .
C1 C5 C9 C1 51.30(10) . 2_656
C6 C5 C9 C1 -179.10(7) . 2_656
C8 C5 C9 C1 -80.14(9) . 2_656
C1 C5 C9 C10 -81.02(9) . .
C6 C5 C9 C10 48.58(10) . .
C8 C5 C9 C10 147.53(8) . .
C1 C5 C9 C12 -179.07(7) . .
C6 C5 C9 C12 -49.47(10) . .
C8 C5 C9 C12 49.48(10) . .
C5 C9 C10 C11 -111.13(8) . .
C1 C9 C10 C11 117.58(8) 2_656 .
C12 C9 C10 C11 2.68(8) . .
C9 C10 C11 C12 -2.73(8) . .
C10 C11 C12 C9 2.73(8) . .
C5 C9 C12 C11 112.41(8) . .
C1 C9 C12 C11 -118.54(8) 2_656 .
C10 C9 C12 C11 -2.68(8) . .
C1 C2 C4 C3 -178.97(10) . .
C5 C6 C8 C7 175.82(10) . .
C9 C10 C12 C11 176.21(11) . .
